data_7155026
loop_
_publ_author_name
'Ikeda, Kazunori'
'Futamura, Takashi'
'Hanakawa, Taisyun'
'Minakawa, Maki'
'Kawatsura, Motoi'

_publ_section_title
;
 Palladium-catalyzed enantioselective allylic alkylation of
 trifluoromethyl group substituted racemic and acyclic unsymmetrical
 1,3-disubstituted allylic esters with malonate anions.
;
_journal_issue 14
_journal_name_full 'Organic &amp; biomolecular chemistry'
_journal_page_first 3501
_journal_page_last 3505
_journal_paper_doi 10.1039/c6ob00449k
_journal_volume 14
_journal_year 2016
_chemical_absolute_configuration unk
_chemical_formula_moiety 'C18 H15 Br F3 N O'
_chemical_formula_sum 'C18 H15 Br F3 N O'
_chemical_formula_weight 398.22
_space_group_IT_number 1
_symmetry_cell_setting triclinic
_symmetry_Int_Tables_number 1
_symmetry_space_group_name_Hall 'P 1'
_symmetry_space_group_name_H-M 'P 1'
_atom_sites_solution_hydrogens geom
_atom_sites_solution_primary direct
_atom_sites_solution_secondary difmap
_audit_update_record
;
2016-02-04 deposited with the CCDC.
2016-03-14 downloaded from the CCDC.
;
_cell_angle_alpha 101.211(5)
_cell_angle_beta 102.192(7)
_cell_angle_gamma 91.033(8)
_cell_formula_units_Z 1
_cell_length_a 5.0171(14)
_cell_length_b 8.347(2)
_cell_length_c 10.439(3)
_cell_measurement_reflns_used 2022
_cell_measurement_temperature 233
_cell_measurement_theta_max 27.47
_cell_measurement_theta_min 4.33
_cell_volume 418.4(2)
_computing_cell_refinement CrystalClear
_computing_data_collection 'CrystalClear (Rigaku Inc., 2008)'
_computing_data_reduction CrystalClear
_computing_molecular_graphics 'CrystalStructure 4.0'
_computing_publication_material 'CrystalStructure 4.0 (Rigaku, 2010)'
_computing_structure_refinement 'CRYSTALS (Carruthers, et al., 1999)'
_computing_structure_solution 'SIR92 (Altomare, et al., 1994)'
_diffrn_ambient_temperature 233
_diffrn_detector_area_resol_mean 7.314
_diffrn_measured_fraction_theta_full 0.984
_diffrn_measured_fraction_theta_max 0.984
_diffrn_measurement_device_type 'Rigaku Mercury70'
_diffrn_measurement_method \w
_diffrn_radiation_type 'Mo K\a'
_diffrn_radiation_wavelength 0.71075
_diffrn_reflns_av_R_equivalents 0.0375
_diffrn_reflns_limit_h_max 6
_diffrn_reflns_limit_h_min -6
_diffrn_reflns_limit_k_max 10
_diffrn_reflns_limit_k_min -10
_diffrn_reflns_limit_l_max 13
_diffrn_reflns_limit_l_min -13
_diffrn_reflns_number 8770
_diffrn_reflns_theta_full 27.51
_diffrn_reflns_theta_max 27.51
_diffrn_standards_number 0
_exptl_absorpt_coefficient_mu 2.498
_exptl_absorpt_correction_T_max 0.607
_exptl_absorpt_correction_T_min 0.422
_exptl_absorpt_correction_type multi-scan
_exptl_absorpt_process_details 'REQAB (Rigaku, 1998)'
_exptl_crystal_colour colorless
_exptl_crystal_density_diffrn 1.580
_exptl_crystal_density_method 'not measured'
_exptl_crystal_description block
_exptl_crystal_F_000 200.00
_exptl_crystal_size_max 0.200
_exptl_crystal_size_mid 0.200
_exptl_crystal_size_min 0.200
_refine_diff_density_max 0.424
_refine_diff_density_min -0.466
_refine_ls_extinction_method none
_refine_ls_goodness_of_fit_ref 0.818
_refine_ls_hydrogen_treatment constr
_refine_ls_number_parameters 232
_refine_ls_number_reflns 2890
_refine_ls_R_factor_gt 0.0242
_refine_ls_shift/su_max 0.000
_refine_ls_structure_factor_coef Fsqd
_refine_ls_weighting_details 'w = 1/[1.0000\s(Fo^2^)]/(4Fo^2^)'
_refine_ls_weighting_scheme calc
_refine_ls_wR_factor_ref 0.0288
_reflns_number_gt 2890
_reflns_number_total 3667
_reflns_threshold_expression F^2^>2.0\s(F^2^)
_cod_data_source_file c6ob00449k2.cif
_cod_data_source_block 130726-230K-1
_cod_depositor_comments 'Adding full bibliography for 7155026.cif.'
_cod_database_code 7155026

loop_
_symmetry_equiv_pos_site_id
_symmetry_equiv_pos_as_xyz
1 +X,+Y,+Z

loop_
_atom_site_label
_atom_site_type_symbol
_atom_site_fract_x
_atom_site_fract_y
_atom_site_fract_z
_atom_site_U_iso_or_equiv
_atom_site_adp_type
_atom_site_occupancy
_atom_site_symmetry_multiplicity
_atom_site_calc_flag
_atom_site_refinement_flags
Br1 Br 0.33559(9) -0.03986(5) -0.03663(4) 0.05192(9) Uani 1.0 1 d .
F1 F 0.5515(3) 0.68555(18) 0.51540(13) 0.0726(6) Uani 1.0 1 d .
F2 F 0.7111(4) 0.84704(18) 0.70256(16) 0.0723(6) Uani 1.0 1 d .
F3 F 0.2905(4) 0.76643(19) 0.64662(14) 0.0717(6) Uani 1.0 1 d .
O1 O 0.9900(3) 0.20490(19) 0.63273(15) 0.0390(6) Uani 1.0 1 d .
N1 N 0.5289(4) 0.15514(19) 0.56841(15) 0.0262(6) Uani 1.0 1 d .
C1 C 0.7631(5) 0.2062(3) 0.6611(2) 0.0263(7) Uani 1.0 1 d .
C2 C 0.7285(5) 0.2648(3) 0.8011(2) 0.0288(7) Uani 1.0 1 d .
C3 C 0.8952(6) 0.4273(3) 0.8684(3) 0.0287(8) Uani 1.0 1 d .
C4 C 0.8120(5) 0.5678(3) 0.8004(3) 0.0353(7) Uani 1.0 1 d .
C5 C 0.6002(5) 0.5748(3) 0.7074(3) 0.0390(8) Uani 1.0 1 d .
C6 C 0.5416(6) 0.7160(3) 0.6446(3) 0.0434(9) Uani 1.0 1 d .
C7 C 0.9063(5) 0.4715(3) 1.0171(2) 0.0277(7) Uani 1.0 1 d .
C8 C 1.1028(5) 0.4096(3) 1.1064(3) 0.0337(7) Uani 1.0 1 d .
C9 C 1.1174(5) 0.4477(4) 1.2422(3) 0.0399(8) Uani 1.0 1 d .
C10 C 0.9383(5) 0.5523(3) 1.2921(3) 0.0400(8) Uani 1.0 1 d .
C11 C 0.7388(6) 0.6150(3) 1.2065(3) 0.0402(8) Uani 1.0 1 d .
C12 C 0.7242(6) 0.5723(4) 1.0692(3) 0.0366(8) Uani 1.0 1 d .
C13 C 0.4989(4) 0.1035(3) 0.4281(2) 0.0240(7) Uani 1.0 1 d .
C14 C 0.2857(5) -0.0065(3) 0.3586(2) 0.0329(7) Uani 1.0 1 d .
C15 C 0.2373(5) -0.0516(3) 0.2205(3) 0.0362(8) Uani 1.0 1 d .
C16 C 0.4033(5) 0.0150(3) 0.1535(2) 0.0303(7) Uani 1.0 1 d .
C17 C 0.6173(5) 0.1262(3) 0.2215(3) 0.0336(8) Uani 1.0 1 d .
C18 C 0.6646(5) 0.1703(3) 0.3586(2) 0.0333(7) Uani 1.0 1 d .
H1 H 0.3807 0.1546 0.5987 0.0323 Uiso 1.0 1 calc R
H2 H 0.5345 0.2778 0.8003 0.0348 Uiso 1.0 1 calc R
H3 H 0.7916 0.1831 0.8537 0.0357 Uiso 1.0 1 calc R
H4 H 1.0861 0.4092 0.8611 0.0336 Uiso 1.0 1 calc R
H5 H 0.9273 0.6626 0.8349 0.0407 Uiso 1.0 1 calc R
H6 H 0.4800 0.4820 0.6725 0.0454 Uiso 1.0 1 calc R
H7 H 1.2277 0.3399 1.0735 0.0402 Uiso 1.0 1 calc R
H8 H 1.2500 0.4025 1.3003 0.0477 Uiso 1.0 1 calc R
H9 H 0.9527 0.5811 1.3846 0.0474 Uiso 1.0 1 calc R
H10 H 0.6146 0.6845 1.2402 0.0495 Uiso 1.0 1 calc R
H11 H 0.5886 0.6160 1.0115 0.0447 Uiso 1.0 1 calc R
H12 H 0.1724 -0.0517 0.4045 0.0404 Uiso 1.0 1 calc R
H13 H 0.0917 -0.1266 0.1730 0.0419 Uiso 1.0 1 calc R
H14 H 0.7289 0.1711 0.1747 0.0422 Uiso 1.0 1 calc R
H15 H 0.8107 0.2451 0.4057 0.0398 Uiso 1.0 1 calc R

loop_
_atom_site_aniso_label
_atom_site_aniso_U_11
_atom_site_aniso_U_22
_atom_site_aniso_U_33
_atom_site_aniso_U_12
_atom_site_aniso_U_13
_atom_site_aniso_U_23
Br1 0.06928(19) 0.05073(17) 0.03256(14) -0.00222(13) 0.01087(12) 0.00160(11)
F1 0.1060(14) 0.0854(12) 0.0348(9) 0.0381(11) 0.0229(9) 0.0215(9)
F2 0.0974(14) 0.0431(10) 0.0744(11) -0.0042(10) 0.0021(10) 0.0263(9)
F3 0.0791(13) 0.0804(12) 0.0691(12) 0.0411(11) 0.0249(10) 0.0349(10)
O1 0.0228(10) 0.0560(12) 0.0383(10) 0.0049(8) 0.0116(8) 0.0042(9)
N1 0.0205(11) 0.0314(11) 0.0288(11) 0.0016(9) 0.0101(9) 0.0057(9)
C1 0.0232(14) 0.0224(13) 0.0334(14) 0.0016(11) 0.0052(12) 0.0070(11)
C2 0.0286(13) 0.0312(13) 0.0280(13) 0.0037(11) 0.0069(11) 0.0088(10)
C3 0.0251(15) 0.0319(16) 0.0270(14) -0.0053(12) 0.0004(12) 0.0073(13)
C4 0.0425(15) 0.0308(14) 0.0282(13) -0.0070(12) 0.0039(12) 0.0002(11)
C5 0.0490(17) 0.0295(15) 0.0355(15) 0.0031(13) 0.0082(14) 0.0005(13)
C6 0.059(2) 0.0431(18) 0.0284(15) 0.0115(15) 0.0089(13) 0.0073(13)
C7 0.0249(14) 0.0239(13) 0.0328(14) -0.0054(11) 0.0055(11) 0.0038(12)
C8 0.0316(15) 0.0346(14) 0.0350(14) 0.0028(12) 0.0052(11) 0.0093(12)
C9 0.0336(16) 0.0537(18) 0.0310(15) 0.0011(14) 0.0001(12) 0.0130(13)
C10 0.0425(15) 0.0459(16) 0.0305(15) -0.0109(13) 0.0119(14) 0.0019(12)
C11 0.0424(17) 0.0384(16) 0.0430(16) 0.0020(13) 0.0187(14) 0.0058(13)
C12 0.0365(16) 0.0400(17) 0.0340(16) 0.0035(14) 0.0066(13) 0.0098(13)
C13 0.0220(13) 0.0212(12) 0.0296(13) 0.0045(10) 0.0072(10) 0.0049(10)
C14 0.0316(14) 0.0345(14) 0.0355(14) -0.0026(12) 0.0115(11) 0.0098(11)
C15 0.0355(15) 0.0361(15) 0.0341(14) -0.0096(12) 0.0050(12) 0.0040(12)
C16 0.0367(14) 0.0324(14) 0.0230(12) 0.0105(12) 0.0092(11) 0.0044(11)
C17 0.0305(15) 0.0394(15) 0.0358(14) 0.0003(12) 0.0140(12) 0.0125(12)
C18 0.0254(14) 0.0391(15) 0.0340(14) -0.0067(11) 0.0034(12) 0.0083(12)

loop_
_atom_type_symbol
_atom_type_description
_atom_type_scat_dispersion_real
_atom_type_scat_dispersion_imag
_atom_type_scat_source
C C 0.0033 0.0016
;
International Tables for Crystallography
(1992, Vol. C, Tables 4.2.6.8 and 6.1.1.4)
;
H H 0.0000 0.0000
;
International Tables for Crystallography
(1992, Vol. C, Table 6.1.1.4)
;
O O 0.0106 0.0060
;
International Tables for Crystallography
(1992, Vol. C, Tables 4.2.6.8 and 6.1.1.4)
;
N N 0.0061 0.0033
;
International Tables for Crystallography
(1992, Vol. C, Tables 4.2.6.8 and 6.1.1.4)
;
F F 0.0171 0.0103
;
International Tables for Crystallography
(1992, Vol. C, Tables 4.2.6.8 and 6.1.1.4)
;
Br Br -0.2901 2.4595
;
International Tables for Crystallography
(1992, Vol. C, Tables 4.2.6.8 and 6.1.1.4)
;

loop_
_geom_angle_atom_site_label_1
_geom_angle_atom_site_label_2
_geom_angle_atom_site_label_3
_geom_angle
_geom_angle_publ_flag
C1 N1 C13 127.49(19) yes
O1 C1 N1 122.7(2) yes
O1 C1 C2 121.92(18) yes
N1 C1 C2 115.4(2) yes
C1 C2 C3 111.9(2) yes
C2 C3 C4 114.13(19) yes
C2 C3 C7 112.5(3) yes
C4 C3 C7 111.8(2) yes
C3 C4 C5 128.5(3) yes
C4 C5 C6 124.3(3) yes
F1 C6 F2 106.2(3) yes
F1 C6 F3 104.66(19) yes
F1 C6 C5 113.2(2) yes
F2 C6 F3 105.5(2) yes
F2 C6 C5 113.8(2) yes
F3 C6 C5 112.8(3) yes
C3 C7 C8 120.3(3) yes
C3 C7 C12 122.2(3) yes
C8 C7 C12 117.5(3) yes
C7 C8 C9 121.5(3) yes
C8 C9 C10 119.8(3) yes
C9 C10 C11 120.3(3) yes
C10 C11 C12 119.0(3) yes
C7 C12 C11 121.9(3) yes
N1 C13 C14 118.6(2) yes
N1 C13 C18 121.81(17) yes
C14 C13 C18 119.4(2) yes
C13 C14 C15 120.5(3) yes
C14 C15 C16 119.28(19) yes
Br1 C16 C15 120.24(15) yes
Br1 C16 C17 118.73(19) yes
C15 C16 C17 121.0(2) yes
C16 C17 C18 119.5(3) yes
C13 C18 C17 120.30(19) yes
C1 N1 H1 115.985 no
C13 N1 H1 116.525 no
C1 C2 H2 109.500 no
C1 C2 H3 108.939 no
C3 C2 H2 110.031 no
C3 C2 H3 108.148 no
H2 C2 H3 108.259 no
C2 C3 H4 106.536 no
C4 C3 H4 105.999 no
C7 C3 H4 105.076 no
C3 C4 H5 113.876 no
C5 C4 H5 117.583 no
C4 C5 H6 119.128 no
C6 C5 H6 116.417 no
C7 C8 H7 119.174 no
C9 C8 H7 119.278 no
C8 C9 H8 119.868 no
C10 C9 H8 120.297 no
C9 C10 H9 119.724 no
C11 C10 H9 120.020 no
C10 C11 H10 120.321 no
C12 C11 H10 120.719 no
C7 C12 H11 119.636 no
C11 C12 H11 118.487 no
C13 C14 H12 120.046 no
C15 C14 H12 119.412 no
C14 C15 H13 120.554 no
C16 C15 H13 120.169 no
C16 C17 H14 120.243 no
C18 C17 H14 120.295 no
C13 C18 H15 119.684 no
C17 C18 H15 120.016 no

loop_
_geom_bond_atom_site_label_1
_geom_bond_atom_site_label_2
_geom_bond_distance
_geom_bond_publ_flag
Br1 C16 1.903(3) yes
F1 C6 1.335(3) yes
F2 C6 1.333(3) yes
F3 C6 1.339(4) yes
O1 C1 1.236(3) yes
N1 C1 1.356(3) yes
N1 C13 1.418(3) yes
C1 C2 1.495(3) yes
C2 C3 1.540(3) yes
C3 C4 1.507(4) yes
C3 C7 1.513(4) yes
C4 C5 1.290(4) yes
C5 C6 1.462(4) yes
C7 C8 1.388(3) yes
C7 C12 1.378(4) yes
C8 C9 1.377(4) yes
C9 C10 1.375(4) yes
C10 C11 1.377(4) yes
C11 C12 1.393(4) yes
C13 C14 1.375(3) yes
C13 C18 1.388(4) yes
C14 C15 1.385(3) yes
C15 C16 1.368(4) yes
C16 C17 1.380(3) yes
C17 C18 1.374(3) yes
N1 H1 0.867 no
C2 H2 0.980 no
C2 H3 0.973 no
C3 H4 0.989 no
C4 H5 0.936 no
C5 H6 0.936 no
C8 H7 0.936 no
C9 H8 0.938 no
C10 H9 0.935 no
C11 H10 0.936 no
C12 H11 0.938 no
C14 H12 0.934 no
C15 H13 0.938 no
C17 H14 0.934 no
C18 H15 0.938 no

loop_
_geom_contact_atom_site_label_1
_geom_contact_atom_site_label_2
_geom_contact_distance
_geom_contact_publ_flag
_geom_contact_site_symmetry_2
F1 C4 3.327(3) no .
F2 C4 2.736(3) no .
F3 C4 3.404(3) no .
O1 C3 2.911(3) no .
O1 C4 3.425(3) no .
O1 C13 2.890(3) no .
O1 C18 2.937(3) no .
N1 C5 3.502(3) no .
C1 C4 3.066(3) no .
C1 C5 3.170(4) no .
C1 C18 3.046(4) no .
C2 C5 2.974(4) no .
C2 C8 3.323(3) no .
C2 C12 3.414(4) no .
C4 C12 2.925(4) no .
C5 C7 3.548(4) no .
C7 C10 2.787(4) no .
C8 C11 2.754(4) no .
C9 C12 2.745(4) no .
C13 C16 2.753(3) no .
C14 C17 2.757(4) no .
C15 C18 2.761(3) no .
Br1 F3 3.3454(17) no 1_544
F1 C9 3.441(3) no 1_454
F1 C10 3.461(3) no 1_454
F1 C10 3.379(3) no 1_554
F1 C11 3.492(4) no 1_554
F1 C14 3.450(3) no 1_565
F2 F3 3.143(3) no 1_655
F2 O1 3.541(3) no 1_565
F2 N1 3.218(3) no 1_565
F2 C1 3.125(3) no 1_565
F2 C2 3.433(3) no 1_565
F3 Br1 3.3454(17) no 1_566
F3 F2 3.143(3) no 1_455
O1 F2 3.541(3) no 1_545
O1 N1 2.938(3) no 1_655
N1 F2 3.218(3) no 1_545
N1 O1 2.938(3) no 1_455
C1 F2 3.125(3) no 1_545
C2 F2 3.433(3) no 1_545
C8 C11 3.452(4) no 1_655
C8 C12 3.504(4) no 1_655
C9 F1 3.441(3) no 1_656
C9 C11 3.514(4) no 1_655
C9 C17 3.584(4) no 1_556
C10 F1 3.379(3) no 1_556
C10 F1 3.461(3) no 1_656
C11 F1 3.492(4) no 1_556
C11 C8 3.452(4) no 1_455
C11 C9 3.514(4) no 1_455
C12 C8 3.504(4) no 1_455
C14 F1 3.450(3) no 1_545
C14 C18 3.472(4) no 1_455
C15 C17 3.472(4) no 1_455
C17 C9 3.584(4) no 1_554
C17 C15 3.472(4) no 1_655
C18 C14 3.472(4) no 1_655
Br1 H13 2.9196 no .
Br1 H14 2.8961 no .
F1 H5 3.5099 no .
F1 H6 2.6484 no .
F2 H5 2.3895 no .
F2 H6 3.1736 no .
F3 H5 3.5961 no .
F3 H6 2.6144 no .
O1 H1 3.0140 no .
O1 H2 3.1588 no .
O1 H3 2.7334 no .
O1 H4 2.5939 no .
O1 H6 3.5157 no .
O1 H15 2.4411 no .
N1 H2 2.4321 no .
N1 H3 2.9532 no .
N1 H6 2.7697 no .
N1 H12 2.5604 no .
N1 H15 2.6308 no .
C1 H4 2.6369 no .
C1 H6 2.7233 no .
C1 H15 2.8065 no .
C2 H1 2.4461 no .
C2 H5 3.3797 no .
C2 H6 2.6390 no .
C2 H7 3.3157 no .
C2 H11 3.4836 no .
C3 H6 2.7072 no .
C3 H7 2.6528 no .
C3 H11 2.6877 no .
C4 H2 2.7700 no .
C4 H3 3.3674 no .
C4 H11 2.6443 no .
C5 H1 3.5477 no .
C5 H2 2.8694 no .
C5 H4 3.1242 no .
C5 H11 3.1398 no .
C6 H5 2.5770 no .
C7 H2 2.8109 no .
C7 H3 2.6415 no .
C7 H5 2.7262 no .
C7 H8 3.2543 no .
C7 H10 3.2632 no .
C8 H3 3.0309 no .
C8 H4 2.5435 no .
C8 H9 3.2243 no .
C8 H11 3.2171 no .
C9 H10 3.2320 no .
C10 H7 3.2217 no .
C10 H11 3.2259 no .
C11 H8 3.2344 no .
C12 H2 3.3066 no .
C12 H4 3.2367 no .
C12 H5 3.0552 no .
C12 H7 3.2106 no .
C12 H9 3.2350 no .
C13 H13 3.2447 no .
C13 H14 3.2401 no .
C14 H1 2.5455 no .
C14 H15 3.2316 no .
C15 H14 3.2323 no .
C16 H12 3.2160 no .
C16 H15 3.2276 no .
C17 H13 3.2375 no .
C18 H1 3.1554 no .
C18 H12 3.2315 no .
H1 H2 2.1276 no .
H1 H3 2.9683 no .
H1 H6 2.6987 no .
H1 H12 2.4189 no .
H1 H15 3.4135 no .
H2 H4 2.8533 no .
H2 H6 2.3468 no .
H2 H11 3.1945 no .
H3 H4 2.3547 no .
H3 H7 2.8936 no .
H4 H5 2.3194 no .
H4 H6 3.3907 no .
H4 H7 2.3663 no .
H4 H11 3.5264 no .
H5 H6 2.7309 no .
H5 H11 2.8320 no .
H6 H11 3.4204 no .
H7 H8 2.3018 no .
H8 H9 2.3123 no .
H9 H10 2.3178 no .
H10 H11 2.3185 no .
H12 H13 2.3206 no .
H14 H15 2.3149 no .
Br1 H3 3.4518 no 1_454
Br1 H3 3.4336 no 1_554
Br1 H5 3.0862 no 1_444
Br1 H7 3.2514 no 1_454
Br1 H11 3.2465 no 1_544
F1 H8 3.0476 no 1_454
F1 H9 3.0599 no 1_454
F1 H9 2.7270 no 1_554
F1 H10 2.9544 no 1_554
F1 H12 3.1584 no 1_565
F2 H1 3.3152 no 1_565
F2 H3 2.9136 no 1_565
F3 H1 3.4100 no 1_565
F3 H5 3.1704 no 1_455
F3 H9 3.0085 no 1_454
F3 H12 3.1523 no 1_565
O1 H1 2.1002 no 1_655
O1 H2 2.8983 no 1_655
O1 H6 3.2494 no 1_655
O1 H12 3.1798 no 1_655
C1 H1 3.3175 no 1_655
C2 H4 3.5959 no 1_455
C6 H9 3.5595 no 1_454
C7 H13 3.4487 no 1_666
C7 H14 3.4537 no 1_556
C8 H10 3.2917 no 1_655
C8 H11 3.3795 no 1_655
C8 H14 2.9951 no 1_556
C9 H10 3.1604 no 1_655
C9 H14 2.8724 no 1_556
C9 H15 3.2060 no 1_556
C10 H12 3.3842 no 1_666
C10 H13 3.3092 no 1_666
C10 H14 3.2476 no 1_556
C10 H15 3.1361 no 1_556
C11 H7 3.2895 no 1_455
C11 H8 3.4141 no 1_455
C11 H12 3.5202 no 1_666
C11 H13 2.8856 no 1_666
C12 H4 3.5465 no 1_455
C12 H7 3.1425 no 1_455
C12 H13 2.9702 no 1_666
C13 H8 3.2053 no 1_454
C14 H8 3.5836 no 1_454
C14 H10 3.2679 no 1_544
C14 H14 3.5610 no 1_455
C14 H15 3.2567 no 1_455
C15 H10 2.9394 no 1_544
C15 H14 3.1928 no 1_455
C16 H7 3.0801 no 1_454
C16 H8 3.4730 no 1_454
C16 H10 3.1980 no 1_544
C16 H11 3.5955 no 1_544
C17 H7 3.0518 no 1_454
C17 H8 3.0736 no 1_454
C17 H12 3.5522 no 1_655
C17 H13 3.2632 no 1_655
C18 H8 2.9193 no 1_454
C18 H12 3.1871 no 1_655
H1 F2 3.3152 no 1_545
H1 F3 3.4100 no 1_545
H1 O1 2.1002 no 1_455
H1 C1 3.3175 no 1_455
H1 H15 3.3233 no 1_455
H2 O1 2.8983 no 1_455
H2 H4 2.6623 no 1_455
H2 H7 3.4754 no 1_455
H3 Br1 3.4336 no 1_556
H3 Br1 3.4518 no 1_656
H3 F2 2.9136 no 1_545
H3 H14 3.4515 no 1_556
H4 C2 3.5959 no 1_655
H4 C12 3.5465 no 1_655
H4 H2 2.6623 no 1_655
H4 H6 3.1968 no 1_655
H4 H11 2.9864 no 1_655
H5 Br1 3.0862 no 1_666
H5 F3 3.1704 no 1_655
H5 H11 3.5072 no 1_655
H5 H13 3.5408 no 1_666
H6 O1 3.2494 no 1_455
H6 H4 3.1968 no 1_455
H7 Br1 3.2514 no 1_656
H7 C11 3.2895 no 1_655
H7 C12 3.1425 no 1_655
H7 C16 3.0801 no 1_656
H7 C17 3.0518 no 1_656
H7 H2 3.4754 no 1_655
H7 H10 3.3902 no 1_655
H7 H11 3.1510 no 1_655
H7 H14 3.3066 no 1_556
H7 H14 3.0015 no 1_656
H8 F1 3.0476 no 1_656
H8 C11 3.4141 no 1_655
H8 C13 3.2053 no 1_656
H8 C14 3.5836 no 1_656
H8 C16 3.4730 no 1_656
H8 C17 3.0736 no 1_656
H8 C18 2.9193 no 1_656
H8 H10 3.1912 no 1_655
H8 H14 3.1095 no 1_556
H8 H14 3.4256 no 1_656
H8 H15 3.0455 no 1_556
H8 H15 3.1999 no 1_656
H9 F1 2.7270 no 1_556
H9 F1 3.0599 no 1_656
H9 F3 3.0085 no 1_656
H9 C6 3.5595 no 1_656
H9 H12 3.1916 no 1_666
H9 H15 2.9424 no 1_556
H10 F1 2.9544 no 1_556
H10 C8 3.2917 no 1_455
H10 C9 3.1604 no 1_455
H10 C14 3.2679 no 1_566
H10 C15 2.9394 no 1_566
H10 C16 3.1980 no 1_566
H10 H7 3.3902 no 1_455
H10 H8 3.1912 no 1_455
H10 H12 3.4506 no 1_666
H10 H13 3.1088 no 1_566
H10 H13 3.1168 no 1_666
H11 Br1 3.2465 no 1_566
H11 C8 3.3795 no 1_455
H11 C16 3.5955 no 1_566
H11 H4 2.9864 no 1_455
H11 H5 3.5072 no 1_455
H11 H7 3.1510 no 1_455
H11 H13 3.2294 no 1_666
H12 F1 3.1584 no 1_545
H12 F3 3.1523 no 1_545
H12 O1 3.1798 no 1_455
H12 C10 3.3842 no 1_444
H12 C11 3.5202 no 1_444
H12 C17 3.5522 no 1_455
H12 C18 3.1871 no 1_455
H12 H9 3.1916 no 1_444
H12 H10 3.4506 no 1_444
H12 H15 3.0972 no 1_455
H13 C7 3.4487 no 1_444
H13 C10 3.3092 no 1_444
H13 C11 2.8856 no 1_444
H13 C12 2.9702 no 1_444
H13 C17 3.2632 no 1_455
H13 H5 3.5408 no 1_444
H13 H10 3.1168 no 1_444
H13 H10 3.1088 no 1_544
H13 H11 3.2294 no 1_444
H13 H14 3.1062 no 1_455
H14 C7 3.4537 no 1_554
H14 C8 2.9951 no 1_554
H14 C9 2.8724 no 1_554
H14 C10 3.2476 no 1_554
H14 C14 3.5610 no 1_655
H14 C15 3.1928 no 1_655
H14 H3 3.4515 no 1_554
H14 H7 3.0015 no 1_454
H14 H7 3.3066 no 1_554
H14 H8 3.4256 no 1_454
H14 H8 3.1095 no 1_554
H14 H13 3.1062 no 1_655
H15 C9 3.2060 no 1_554
H15 C10 3.1361 no 1_554
H15 C14 3.2567 no 1_655
H15 H1 3.3233 no 1_655
H15 H8 3.1999 no 1_454
H15 H8 3.0455 no 1_554
H15 H9 2.9424 no 1_554
H15 H12 3.0972 no 1_655

loop_
_geom_hbond_atom_site_label_D
_geom_hbond_atom_site_label_H
_geom_hbond_atom_site_label_A
_geom_hbond_site_symmetry_A
_geom_hbond_distance_DA
_geom_hbond_distance_DH
_geom_hbond_distance_HA
_geom_hbond_angle_DHA
_geom_hbond_publ_flag
N1 H1 O1 1_455 2.938(3) 0.867 2.100 162.2 no

loop_
_geom_torsion_atom_site_label_1
_geom_torsion_atom_site_label_2
_geom_torsion_atom_site_label_3
_geom_torsion_atom_site_label_4
_geom_torsion
_geom_torsion_publ_flag
C1 N1 C13 C14 152.02(19) no
C1 N1 C13 C18 -33.1(3) no
C13 N1 C1 O1 -4.2(4) no
C13 N1 C1 C2 175.74(17) no
O1 C1 C2 C3 46.1(3) no
N1 C1 C2 C3 -133.83(18) no
C1 C2 C3 C4 62.2(3) no
C1 C2 C3 C7 -169.01(17) no
C2 C3 C4 C5 10.7(4) no
C2 C3 C7 C8 85.4(3) no
C2 C3 C7 C12 -94.1(3) no
C4 C3 C7 C8 -144.6(2) no
C4 C3 C7 C12 35.9(3) no
C7 C3 C4 C5 -118.4(3) no
C3 C4 C5 C6 -178.0(3) no
C4 C5 C6 F1 113.9(3) no
C4 C5 C6 F2 -7.4(4) no
C4 C5 C6 F3 -127.5(3) no
C3 C7 C8 C9 -179.92(19) no
C3 C7 C12 C11 -178.8(2) no
C8 C7 C12 C11 1.7(4) no
C12 C7 C8 C9 -0.4(4) no
C7 C8 C9 C10 -1.5(4) no
C8 C9 C10 C11 2.0(4) no
C9 C10 C11 C12 -0.8(4) no
C10 C11 C12 C7 -1.1(4) no
N1 C13 C14 C15 175.49(16) no
N1 C13 C18 C17 -175.23(17) no
C14 C13 C18 C17 -0.4(3) no
C18 C13 C14 C15 0.5(3) no
C13 C14 C15 C16 -0.3(4) no
C14 C15 C16 Br1 -178.22(17) no
C14 C15 C16 C17 -0.1(4) no
Br1 C16 C17 C18 178.34(14) no
C15 C16 C17 C18 0.2(4) no
C16 C17 C18 C13 0.1(4) no
